data_1519571
loop_
_publ_author_name
'Bricklebank, Neil'
'Coles, Simon J.'
'Hursthouse, Michael B.'

_publ_section_title
;
 C9.50H10.50I1.50N2S1.50
;
_journal_name_full 'Crystal Structure Report Archive'
_journal_page_first 899
_journal_year 2003
_chemical_formula_sum 'C19 H21 I3 N4 S3'
_chemical_formula_weight 782.28
_space_group_IT_number 14
_symmetry_cell_setting monoclinic
_symmetry_space_group_name_Hall '-P 2yn'
_symmetry_space_group_name_H-M 'P 1 21/n 1'
_atom_sites_solution_hydrogens geom
_atom_sites_solution_primary direct
_atom_sites_solution_secondary difmap
_cell_angle_alpha 90.00
_cell_angle_beta 111.113(2)
_cell_angle_gamma 90.00
_cell_formula_units_Z 4
_cell_length_a 9.8236(2)
_cell_length_b 27.4206(9)
_cell_length_c 10.3335(3)
_cell_measurement_reflns_used 11695
_cell_measurement_temperature 120(2)
_cell_measurement_theta_max 27.48
_cell_measurement_theta_min 2.91
_cell_volume 2596.67(13)
_computing_cell_refinement 'DENZO and COLLECT'
_computing_data_collection
;
'DENZO (Otwinowski and Minor, 1997) & COLLECT (Hooft, 1998) '
;
_computing_data_reduction 'DENZO and COLLECT'
_computing_publication_material SHELXL-97
_computing_structure_refinement 'SHELXL-97 (Sheldrick, 2008)'
_computing_structure_solution 'SHELXS-97 (Sheldrick, 2008)'
_diffrn_ambient_temperature 120(2)
_diffrn_measured_fraction_theta_full 0.944
_diffrn_measured_fraction_theta_max 0.944
_diffrn_measurement_device_type 'Enraf Nonius KappaCCD area detector'
_diffrn_measurement_method '\w and \f scans to fill Ewald sphere'
_diffrn_radiation_monochromator graphite
_diffrn_radiation_source 'Enraf Nonius FR591 rotating anode'
_diffrn_radiation_type MoK\a
_diffrn_radiation_wavelength 0.71073
_diffrn_reflns_av_R_equivalents 0.0459
_diffrn_reflns_av_sigmaI/netI 0.0322
_diffrn_reflns_limit_h_max 12
_diffrn_reflns_limit_h_min -12
_diffrn_reflns_limit_k_max 35
_diffrn_reflns_limit_k_min -35
_diffrn_reflns_limit_l_max 13
_diffrn_reflns_limit_l_min -13
_diffrn_reflns_number 22393
_diffrn_reflns_theta_full 27.49
_diffrn_reflns_theta_max 27.49
_diffrn_reflns_theta_min 2.97
_exptl_absorpt_coefficient_mu 3.866
_exptl_absorpt_correction_T_max 0.7473
_exptl_absorpt_correction_T_min 0.2051
_exptl_absorpt_correction_type multi-scan
_exptl_absorpt_process_details 'SORTAV (Blessing, 1997)'
_exptl_crystal_colour orange
_exptl_crystal_density_diffrn 2.001
_exptl_crystal_density_method 'not measured'
_exptl_crystal_description rod
_exptl_crystal_F_000 1480
_exptl_crystal_size_max 0.60
_exptl_crystal_size_mid 0.10
_exptl_crystal_size_min 0.08
_refine_diff_density_max 0.736
_refine_diff_density_min -0.722
_refine_diff_density_rms 0.089
_refine_ls_extinction_coef 0.00052(8)
_refine_ls_extinction_expression Fc^*^=kFc[1+0.001xFc^2^\l^3^/sin(2\q)]^-1/4^
_refine_ls_extinction_method SHELXL
_refine_ls_goodness_of_fit_ref 1.046
_refine_ls_hydrogen_treatment constr
_refine_ls_matrix_type full
_refine_ls_number_parameters 263
_refine_ls_number_reflns 5629
_refine_ls_number_restraints 0
_refine_ls_restrained_S_all 1.046
_refine_ls_R_factor_all 0.0374
_refine_ls_R_factor_gt 0.0270
_refine_ls_shift/su_max 0.001
_refine_ls_shift/su_mean 0.000
_refine_ls_structure_factor_coef Fsqd
_refine_ls_weighting_details 'calc w=1/[\s^2^(Fo^2^)+(0.0238P)^2^+2.0734P] where P=(Fo^2^+2Fc^2^)/3'
_refine_ls_weighting_scheme calc
_refine_ls_wR_factor_gt 0.0594
_refine_ls_wR_factor_ref 0.0633
_reflns_number_gt 4658
_reflns_number_total 5629
_reflns_threshold_expression >2\s(I)
_cod_data_source_file eCrystal-899.cif
_cod_data_source_block s92
_cod_depositor_comments
;
Citation :
Bricklebank, Neil and Coles, Simon J. and Hursthouse, Michael B. (2003) 
University of Southampton, Crystal Structure Report Archive. 
(doi:10.5258/ecrystals/899)

More at:
http://ecrystals.chem.soton.ac.uk/899/

The following automatic conversions were performed:

'_symmetry_cell_setting' value 'Monoclinic' changed to 'monoclinic'
according to the built-in table from CIF Core dictionary named
'cif_core.dic' version 2.4.1 from 2010-06-29.

Automatic conversion script
Id: cif_fix_values 3271 2015-04-21 07:52:19Z andrius 

2019-03-12
Z value and formula fixed to values more according to usual
chemical conventions.                 miguel
;
_cod_original_formula_weight 391.14
_cod_original_formula_units_Z 8
_cod_original_sg_symbol_H-M P2(1)/n
_cod_original_formula_sum 'C9.50 H10.50 I1.50 N2 S1.50'
_cod_database_code 1519571

loop_
_symmetry_equiv_pos_as_xyz
'x, y, z'
'-x+1/2, y+1/2, -z+1/2'
'-x, -y, -z'
'x-1/2, -y-1/2, z-1/2'

loop_
_atom_site_label
_atom_site_type_symbol
_atom_site_fract_x
_atom_site_fract_y
_atom_site_fract_z
_atom_site_U_iso_or_equiv
_atom_site_adp_type
_atom_site_occupancy
_atom_site_symmetry_multiplicity
_atom_site_calc_flag
_atom_site_refinement_flags
_atom_site_disorder_assembly
_atom_site_disorder_group
N3 N 0.0914(3) 0.10320(10) 0.8091(3) 0.0354(6) Uani 1 1 d . . .
H31 H 0.0029 0.1118 0.8028 0.042 Uiso 1 1 calc R . .
C17 C 0.1233(3) 0.06487(13) 0.7269(3) 0.0383(8) Uani 1 1 d . . .
H17A H 0.0899 0.0740 0.6276 0.046 Uiso 1 1 calc R . .
H17B H 0.0768 0.0337 0.7363 0.046 Uiso 1 1 calc R . .
C18 C 0.2899(4) 0.06123(15) 0.7900(4) 0.0488(9) Uani 1 1 d . . .
H18A H 0.3211 0.0297 0.8385 0.059 Uiso 1 1 calc R . .
H18B H 0.3338 0.0648 0.7180 0.059 Uiso 1 1 calc R . .
N4 N 0.3295(3) 0.10178(10) 0.8870(3) 0.0353(6) Uani 1 1 d . . .
H32 H 0.4197 0.1108 0.9346 0.042 Uiso 1 1 calc R . .
C19 C 0.2127(3) 0.12334(11) 0.8945(3) 0.0319(7) Uani 1 1 d . . .
C1 C -0.1327(4) 0.20276(13) 0.3866(4) 0.0422(8) Uani 1 1 d . . .
H1 H -0.0662 0.2175 0.3507 0.051 Uiso 1 1 calc R . .
C2 C -0.2786(4) 0.20388(13) 0.3221(4) 0.0432(8) Uani 1 1 d . . .
H2 H -0.3265 0.2198 0.2359 0.052 Uiso 1 1 calc R . .
C3 C -0.3528(4) 0.17889(12) 0.3959(3) 0.0383(7) Uani 1 1 d . . .
H3 H -0.4559 0.1758 0.3644 0.046 Uiso 1 1 calc R . .
C4 C -0.2604(3) 0.15958(11) 0.5180(3) 0.0318(7) Uani 1 1 d . . .
C5 C -0.3037(3) 0.13451(11) 0.6195(3) 0.0326(7) Uani 1 1 d . . .
H5 H -0.4043 0.1272 0.5958 0.039 Uiso 1 1 calc R . .
C6 C -0.2824(4) 0.09895(13) 0.8307(3) 0.0382(7) Uani 1 1 d . . .
H6A H -0.2195 0.0720 0.8828 0.046 Uiso 1 1 calc R . .
H6B H -0.3790 0.0852 0.7750 0.046 Uiso 1 1 calc R . .
C7 C -0.2996(4) 0.13657(12) 0.9315(3) 0.0370(7) Uani 1 1 d . . .
H7A H -0.2036 0.1513 0.9847 0.044 Uiso 1 1 calc R . .
H7B H -0.3659 0.1629 0.8797 0.044 Uiso 1 1 calc R . .
C8 C -0.2680(3) 0.09801(12) 1.1422(3) 0.0348(7) Uani 1 1 d . . .
H8 H -0.1674 0.1047 1.1632 0.042 Uiso 1 1 calc R . .
C9 C -0.3103(3) 0.07159(12) 1.2422(3) 0.0350(7) Uani 1 1 d . . .
C10 C -0.2125(4) 0.05275(11) 1.3731(3) 0.0356(7) Uani 1 1 d . . .
H10 H -0.1091 0.0553 1.4078 0.043 Uiso 1 1 calc R . .
C11 C -0.2984(4) 0.02966(14) 1.4412(4) 0.0515(10) Uani 1 1 d . . .
H11 H -0.2567 0.0150 1.5301 0.062 Uiso 1 1 calc R . .
C12 C -0.4439(4) 0.03025(14) 1.3692(4) 0.0483(9) Uani 1 1 d . . .
H12 H -0.5134 0.0160 1.4022 0.058 Uiso 1 1 calc R . .
C13 C 0.1658(4) 0.22965(13) 1.1197(4) 0.0444(8) Uani 1 1 d . . .
H13 H 0.1248 0.2539 1.1603 0.053 Uiso 1 1 calc R . .
C14 C 0.3103(4) 0.22184(12) 1.1576(4) 0.0419(8) Uani 1 1 d . . .
H14 H 0.3815 0.2401 1.2280 0.050 Uiso 1 1 calc R . .
C15 C 0.3459(3) 0.18373(11) 1.0825(3) 0.0297(6) Uani 1 1 d . . .
H15 H 0.4424 0.1735 1.0958 0.036 Uiso 1 1 calc R . .
C16 C 0.2197(3) 0.16341(11) 0.9863(3) 0.0319(7) Uani 1 1 d . . .
N1 N -0.2169(3) 0.12156(10) 0.7383(3) 0.0338(6) Uani 1 1 d . . .
N2 N -0.3596(3) 0.11289(10) 1.0266(3) 0.0332(6) Uani 1 1 d . . .
S1 S -0.08047(9) 0.17170(3) 0.54091(9) 0.03727(19) Uani 1 1 d . . .
S2 S -0.48970(10) 0.05928(4) 1.21336(10) 0.0462(2) Uani 1 1 d . . .
S3 S 0.06544(10) 0.19180(3) 0.99200(10) 0.0443(2) Uani 1 1 d . . .
I1 I 0.21056(2) 0.115741(8) 0.36998(2) 0.03601(7) Uani 1 1 d . . .
I2 I 0.11365(2) 0.039102(8) 0.16224(2) 0.04076(8) Uani 1 1 d . . .
I3 I 0.30509(3) 0.195254(10) 0.57462(3) 0.05214(9) Uani 1 1 d . . .

loop_
_atom_site_aniso_label
_atom_site_aniso_U_11
_atom_site_aniso_U_22
_atom_site_aniso_U_33
_atom_site_aniso_U_23
_atom_site_aniso_U_13
_atom_site_aniso_U_12
N3 0.0264(14) 0.0413(15) 0.0360(14) 0.0006(12) 0.0084(12) 0.0004(11)
C17 0.0330(18) 0.0434(19) 0.0370(18) -0.0046(15) 0.0106(15) -0.0049(14)
C18 0.035(2) 0.056(2) 0.049(2) -0.0145(18) 0.0075(17) 0.0042(16)
N4 0.0255(14) 0.0420(16) 0.0365(14) -0.0028(12) 0.0088(12) -0.0003(11)
C19 0.0274(17) 0.0344(17) 0.0321(16) 0.0092(13) 0.0086(13) 0.0013(12)
C1 0.048(2) 0.0417(19) 0.0408(19) 0.0058(15) 0.0205(17) 0.0001(15)
C2 0.050(2) 0.044(2) 0.0341(17) 0.0056(15) 0.0134(16) 0.0054(16)
C3 0.0355(18) 0.0404(18) 0.0369(17) -0.0003(15) 0.0105(15) 0.0021(14)
C4 0.0305(16) 0.0327(16) 0.0336(16) -0.0032(13) 0.0133(14) 0.0025(13)
C5 0.0289(16) 0.0335(16) 0.0380(17) -0.0031(13) 0.0152(14) 0.0015(13)
C6 0.0371(18) 0.0423(19) 0.0388(18) 0.0034(15) 0.0179(15) 0.0008(14)
C7 0.0371(18) 0.0407(19) 0.0379(18) -0.0003(14) 0.0192(15) -0.0053(14)
C8 0.0266(16) 0.0391(18) 0.0403(18) -0.0062(14) 0.0138(14) -0.0004(13)
C9 0.0348(17) 0.0364(17) 0.0349(17) -0.0033(14) 0.0138(14) 0.0035(13)
C10 0.048(2) 0.0303(16) 0.0338(17) -0.0086(13) 0.0208(15) -0.0022(14)
C11 0.066(3) 0.049(2) 0.0337(18) 0.0046(16) 0.0110(18) 0.0151(18)
C12 0.055(2) 0.054(2) 0.046(2) 0.0118(17) 0.0293(19) 0.0067(18)
C13 0.052(2) 0.0344(18) 0.051(2) 0.0014(16) 0.0225(18) 0.0050(15)
C14 0.048(2) 0.0343(18) 0.0379(18) -0.0005(15) 0.0089(16) 0.0009(15)
C15 0.0280(16) 0.0288(15) 0.0292(15) 0.0028(12) 0.0067(13) 0.0018(12)
C16 0.0336(17) 0.0312(16) 0.0316(16) 0.0054(13) 0.0124(14) 0.0005(13)
N1 0.0316(15) 0.0386(15) 0.0329(14) -0.0008(11) 0.0135(12) 0.0006(11)
N2 0.0315(14) 0.0365(14) 0.0347(14) -0.0011(11) 0.0156(12) -0.0018(11)
S1 0.0321(4) 0.0420(5) 0.0392(4) 0.0060(4) 0.0146(4) 0.0026(3)
S2 0.0430(5) 0.0536(5) 0.0475(5) 0.0123(4) 0.0229(4) 0.0057(4)
S3 0.0351(5) 0.0416(5) 0.0564(5) -0.0030(4) 0.0165(4) 0.0014(4)
I1 0.03395(13) 0.03663(12) 0.04085(13) 0.00179(9) 0.01758(10) 0.00102(8)
I2 0.04102(14) 0.03760(12) 0.04497(14) -0.00149(9) 0.01705(11) -0.00035(9)
I3 0.03880(15) 0.05773(17) 0.06335(17) -0.02159(13) 0.02259(12) -0.00736(11)

loop_
_atom_type_symbol
_atom_type_description
_atom_type_scat_dispersion_real
_atom_type_scat_dispersion_imag
_atom_type_scat_source
C C 0.0033 0.0016 'International Tables Vol C Tables 4.2.6.8 and 6.1.1.4'
H H 0.0000 0.0000 'International Tables Vol C Tables 4.2.6.8 and 6.1.1.4'
N N 0.0061 0.0033 'International Tables Vol C Tables 4.2.6.8 and 6.1.1.4'
S S 0.1246 0.1234 'International Tables Vol C Tables 4.2.6.8 and 6.1.1.4'
I I -0.4742 1.8119 'International Tables Vol C Tables 4.2.6.8 and 6.1.1.4'

loop_
_geom_angle_atom_site_label_1
_geom_angle_atom_site_label_2
_geom_angle_atom_site_label_3
_geom_angle
_geom_angle_site_symmetry_1
_geom_angle_site_symmetry_3
C19 N3 C17 111.1(3) . .
C19 N3 H31 124.5 . .
C17 N3 H31 124.5 . .
N3 C17 C18 102.7(3) . .
N3 C17 H17A 111.2 . .
C18 C17 H17A 111.2 . .
N3 C17 H17B 111.2 . .
C18 C17 H17B 111.2 . .
H17A C17 H17B 109.1 . .
N4 C18 C17 102.9(3) . .
N4 C18 H18A 111.2 . .
C17 C18 H18A 111.2 . .
N4 C18 H18B 111.2 . .
C17 C18 H18B 111.2 . .
H18A C18 H18B 109.1 . .
C19 N4 C18 111.2(3) . .
C19 N4 H32 124.4 . .
C18 N4 H32 124.4 . .
N4 C19 N3 111.6(3) . .
N4 C19 C16 123.1(3) . .
N3 C19 C16 125.3(3) . .
C2 C1 S1 112.4(3) . .
C2 C1 H1 123.8 . .
S1 C1 H1 123.8 . .
C1 C2 C3 112.8(3) . .
C1 C2 H2 123.6 . .
C3 C2 H2 123.6 . .
C4 C3 C2 112.8(3) . .
C4 C3 H3 123.6 . .
C2 C3 H3 123.6 . .
C3 C4 C5 125.8(3) . .
C3 C4 S1 111.0(2) . .
C5 C4 S1 123.2(2) . .
N1 C5 C4 124.5(3) . .
N1 C5 H5 117.7 . .
C4 C5 H5 117.7 . .
N1 C6 C7 110.0(3) . .
N1 C6 H6A 109.7 . .
C7 C6 H6A 109.7 . .
N1 C6 H6B 109.7 . .
C7 C6 H6B 109.7 . .
H6A C6 H6B 108.2 . .
N2 C7 C6 109.2(3) . .
N2 C7 H7A 109.8 . .
C6 C7 H7A 109.8 . .
N2 C7 H7B 109.8 . .
C6 C7 H7B 109.8 . .
H7A C7 H7B 108.3 . .
N2 C8 C9 123.0(3) . .
N2 C8 H8 118.5 . .
C9 C8 H8 118.5 . .
C8 C9 C10 125.9(3) . .
C8 C9 S2 121.3(2) . .
C10 C9 S2 112.9(2) . .
C11 C10 C9 108.0(3) . .
C11 C10 H10 126.0 . .
C9 C10 H10 126.0 . .
C12 C11 C10 114.8(3) . .
C12 C11 H11 122.6 . .
C10 C11 H11 122.6 . .
C11 C12 S2 113.1(3) . .
C11 C12 H12 123.5 . .
S2 C12 H12 123.5 . .
C14 C13 S3 112.8(3) . .
C14 C13 H13 123.6 . .
S3 C13 H13 123.6 . .
C13 C14 C15 113.6(3) . .
C13 C14 H14 123.2 . .
C15 C14 H14 123.2 . .
C16 C15 C14 110.7(3) . .
C16 C15 H15 124.7 . .
C14 C15 H15 124.7 . .
C15 C16 C19 126.5(3) . .
C15 C16 S3 111.2(2) . .
C19 C16 S3 122.3(2) . .
C5 N1 C6 116.7(3) . .
C8 N2 C7 116.8(3) . .
C1 S1 C4 91.10(16) . .
C12 S2 C9 91.31(18) . .
C13 S3 C16 91.77(17) . .
I2 I1 I3 178.496(11) . .

loop_
_geom_bond_atom_site_label_1
_geom_bond_atom_site_label_2
_geom_bond_distance
_geom_bond_site_symmetry_2
N3 C19 1.322(4) .
N3 C17 1.455(4) .
N3 H31 0.8800 .
C17 C18 1.531(5) .
C17 H17A 0.9900 .
C17 H17B 0.9900 .
C18 N4 1.453(4) .
C18 H18A 0.9900 .
C18 H18B 0.9900 .
N4 C19 1.318(4) .
N4 H32 0.8800 .
C19 C16 1.437(5) .
C1 C2 1.346(5) .
C1 S1 1.715(3) .
C1 H1 0.9500 .
C2 C3 1.408(5) .
C2 H2 0.9500 .
C3 C4 1.368(4) .
C3 H3 0.9500 .
C4 C5 1.441(4) .
C4 S1 1.729(3) .
C5 N1 1.267(4) .
C5 H5 0.9500 .
C6 N1 1.466(4) .
C6 C7 1.518(5) .
C6 H6A 0.9900 .
C6 H6B 0.9900 .
C7 N2 1.467(4) .
C7 H7A 0.9900 .
C7 H7B 0.9900 .
C8 N2 1.276(4) .
C8 C9 1.440(5) .
C8 H8 0.9500 .
C9 C10 1.443(5) .
C9 S2 1.712(3) .
C10 C11 1.427(5) .
C10 H10 0.9500 .
C11 C12 1.353(5) .
C11 H11 0.9500 .
C12 S2 1.705(4) .
C12 H12 0.9500 .
C13 C14 1.346(5) .
C13 S3 1.689(4) .
C13 H13 0.9500 .
C14 C15 1.419(4) .
C14 H14 0.9500 .
C15 C16 1.395(4) .
C15 H15 0.9500 .
C16 S3 1.724(3) .
I1 I2 2.9084(3) .
I1 I3 2.9450(3) .

loop_
_geom_torsion_atom_site_label_1
_geom_torsion_atom_site_label_2
_geom_torsion_atom_site_label_3
_geom_torsion_atom_site_label_4
_geom_torsion
_geom_torsion_site_symmetry_1
_geom_torsion_site_symmetry_2
_geom_torsion_site_symmetry_3
_geom_torsion_site_symmetry_4
C19 N3 C17 C18 6.2(4) . . . .
N3 C17 C18 N4 -6.6(4) . . . .
C17 C18 N4 C19 5.5(4) . . . .
C18 N4 C19 N3 -1.8(4) . . . .
C18 N4 C19 C16 177.6(3) . . . .
C17 N3 C19 N4 -3.1(4) . . . .
C17 N3 C19 C16 177.5(3) . . . .
S1 C1 C2 C3 -0.6(4) . . . .
C1 C2 C3 C4 0.9(4) . . . .
C2 C3 C4 C5 176.3(3) . . . .
C2 C3 C4 S1 -0.7(4) . . . .
C3 C4 C5 N1 -172.0(3) . . . .
S1 C4 C5 N1 4.6(5) . . . .
N1 C6 C7 N2 -177.7(2) . . . .
N2 C8 C9 C10 178.5(3) . . . .
N2 C8 C9 S2 -1.4(5) . . . .
C8 C9 C10 C11 179.2(3) . . . .
S2 C9 C10 C11 -1.0(3) . . . .
C9 C10 C11 C12 0.9(4) . . . .
C10 C11 C12 S2 -0.5(5) . . . .
S3 C13 C14 C15 0.0(4) . . . .
C13 C14 C15 C16 -0.2(4) . . . .
C14 C15 C16 C19 -178.3(3) . . . .
C14 C15 C16 S3 0.3(3) . . . .
N4 C19 C16 C15 -2.9(5) . . . .
N3 C19 C16 C15 176.5(3) . . . .
N4 C19 C16 S3 178.7(2) . . . .
N3 C19 C16 S3 -1.9(5) . . . .
C4 C5 N1 C6 176.5(3) . . . .
C7 C6 N1 C5 -98.1(3) . . . .
C9 C8 N2 C7 -176.2(3) . . . .
C6 C7 N2 C8 94.2(3) . . . .
C2 C1 S1 C4 0.2(3) . . . .
C3 C4 S1 C1 0.3(3) . . . .
C5 C4 S1 C1 -176.8(3) . . . .
C11 C12 S2 C9 0.0(3) . . . .
C8 C9 S2 C12 -179.6(3) . . . .
C10 C9 S2 C12 0.6(3) . . . .
C14 C13 S3 C16 0.2(3) . . . .
C15 C16 S3 C13 -0.2(3) . . . .
C19 C16 S3 C13 178.4(3) . . . .
